data_2228069
loop_
_publ_author_name
'Cai, Hua'
'Guo, Ying'
'Li, Jian-Gang'

_publ_section_title
;
 Bis[2-(1<i>H</i>-pyrazol-3-yl-\k<i>N</i>^2^)pyridine-\k<i>N</i>]dithiocyanato-\k<i>N</i>,\k<i>S</i>-cadmium(II)
;
_journal_coeditor_code WM2396
_journal_issue 10
_journal_name_full 'Acta Crystallographica Section E'
_journal_page_first m1205
_journal_paper_doi 10.1107/S1600536810034604
_journal_volume 66
_journal_year 2010
_chemical_formula_iupac '[Cd (N C S)2 (C8 H7 N3)2]'
_chemical_formula_moiety 'C18 H14 Cd N8 S2'
_chemical_formula_sum 'C18 H14 Cd N8 S2'
_chemical_formula_weight 518.89
_chemical_name_systematic
;
Bis[2-(1<i>H</i>-pyrazol-3-yl-\k<i>N</i>^2^)pyridine-\k<i>N</i>]dithiocyanato-
\k<i>N</i>,\k<i>S</i>-cadmium(II)
;
_space_group_IT_number 14
_symmetry_cell_setting monoclinic
_symmetry_space_group_name_Hall '-P 2ybc'
_symmetry_space_group_name_H-M 'P 1 21/c 1'
_atom_sites_solution_hydrogens geom
_atom_sites_solution_primary direct
_atom_sites_solution_secondary difmap
_cell_angle_alpha 90.00
_cell_angle_beta 99.290(2)
_cell_angle_gamma 90.00
_cell_formula_units_Z 4
_cell_length_a 14.4612(19)
_cell_length_b 9.6043(12)
_cell_length_c 14.9089(19)
_cell_measurement_reflns_used 4275
_cell_measurement_temperature 296(2)
_cell_measurement_theta_max 27.43
_cell_measurement_theta_min 2.53
_cell_volume 2043.5(5)
_computing_cell_refinement 'SAINT (Bruker, 2003)'
_computing_data_collection 'APEX2 (Bruker, 2003)'
_computing_data_reduction 'SAINT (Bruker, 2003)'
_computing_molecular_graphics 'SHELXTL (Sheldrick, 2008) and DIAMOND (Brandenburg, 2006)'
_computing_publication_material 'SHELXTL (Sheldrick, 2008)'
_computing_structure_refinement 'SHELXL97 (Sheldrick, 2008)'
_computing_structure_solution 'SHELX-97 (Sheldrick, 2008)'
_diffrn_ambient_temperature 296(2)
_diffrn_measured_fraction_theta_full 0.999
_diffrn_measured_fraction_theta_max 0.999
_diffrn_measurement_device_type 'Bruker APEXII CCD area-detector'
_diffrn_measurement_method 'phi and omega scans'
_diffrn_radiation_monochromator graphite
_diffrn_radiation_source 'fine-focus sealed tube'
_diffrn_radiation_type MoK\a
_diffrn_radiation_wavelength 0.71073
_diffrn_reflns_av_R_equivalents 0.0217
_diffrn_reflns_av_sigmaI/netI 0.0247
_diffrn_reflns_limit_h_max 9
_diffrn_reflns_limit_h_min -17
_diffrn_reflns_limit_k_max 11
_diffrn_reflns_limit_k_min -11
_diffrn_reflns_limit_l_max 17
_diffrn_reflns_limit_l_min -17
_diffrn_reflns_number 10166
_diffrn_reflns_theta_full 25.02
_diffrn_reflns_theta_max 25.02
_diffrn_reflns_theta_min 2.53
_diffrn_standards_number 0
_exptl_absorpt_coefficient_mu 1.295
_exptl_absorpt_correction_T_max 0.7637
_exptl_absorpt_correction_T_min 0.6820
_exptl_absorpt_correction_type multi-scan
_exptl_absorpt_process_details '(SADABS; Bruker, 2003)'
_exptl_crystal_colour colourless
_exptl_crystal_density_diffrn 1.687
_exptl_crystal_density_method 'not measured'
_exptl_crystal_description block
_exptl_crystal_F_000 1032
_exptl_crystal_size_max 0.32
_exptl_crystal_size_mid 0.26
_exptl_crystal_size_min 0.22
_refine_diff_density_max 0.330
_refine_diff_density_min -0.244
_refine_ls_extinction_method none
_refine_ls_goodness_of_fit_ref 1.049
_refine_ls_hydrogen_treatment constr
_refine_ls_matrix_type full
_refine_ls_number_parameters 262
_refine_ls_number_reflns 3602
_refine_ls_number_restraints 0
_refine_ls_restrained_S_all 1.049
_refine_ls_R_factor_all 0.0283
_refine_ls_R_factor_gt 0.0225
_refine_ls_shift/su_max 0.001
_refine_ls_shift/su_mean 0.000
_refine_ls_structure_factor_coef Fsqd
_refine_ls_weighting_details 'calc w=1/[\s^2^(Fo^2^)+(0.0226P)^2^+0.5639P] where P=(Fo^2^+2Fc^2^)/3'
_refine_ls_weighting_scheme calc
_refine_ls_wR_factor_gt 0.0502
_refine_ls_wR_factor_ref 0.0525
_reflns_number_gt 3119
_reflns_number_total 3602
_reflns_threshold_expression I>2\s(I)
_cod_data_source_file wm2396.cif
_cod_data_source_block I
_cod_original_sg_symbol_H-M 'P 21/c'
_cod_database_code 2228069
_cod_database_fobs_code 2228069

loop_
_symmetry_equiv_pos_as_xyz
'x, y, z'
'-x, y+1/2, -z+1/2'
'-x, -y, -z'
'x, -y-1/2, z-1/2'

loop_
_atom_site_type_symbol
_atom_site_label
_atom_site_fract_x
_atom_site_fract_y
_atom_site_fract_z
_atom_site_U_iso_or_equiv
_atom_site_adp_type
_atom_site_calc_flag
_atom_site_refinement_flags
_atom_site_occupancy
_atom_site_disorder_assembly
_atom_site_disorder_group
Cd Cd1 0.229952(12) 0.555357(17) 0.337364(11) 0.03567(7) Uani d . 1 . .
S S1 0.32477(5) 1.02032(7) 0.45051(5) 0.05433(19) Uani d . 1 . .
S S2 0.12657(5) 0.57892(7) 0.46990(5) 0.04796(17) Uani d . 1 . .
N N1 0.10594(14) 0.5820(2) 0.21453(13) 0.0402(5) Uani d . 1 . .
N N2 0.18138(14) 0.3329(2) 0.27202(13) 0.0413(5) Uani d . 1 . .
N N3 0.21610(16) 0.2024(2) 0.27632(15) 0.0510(6) Uani d . 1 . .
H H3 0.2600 0.1737 0.3182 0.061 Uiso calc R 1 . .
N N4 0.34659(14) 0.42207(19) 0.43362(13) 0.0359(5) Uani d . 1 . .
N N5 0.36346(15) 0.5293(2) 0.26918(14) 0.0419(5) Uani d . 1 . .
N N6 0.38935(16) 0.5695(2) 0.19073(14) 0.0481(5) Uani d . 1 . .
H H6 0.3551 0.6189 0.1501 0.058 Uiso calc R 1 . .
N N7 0.25827(17) 0.7890(2) 0.34656(15) 0.0552(6) Uani d . 1 . .
N N8 0.26347(18) 0.7180(3) 0.59283(16) 0.0653(7) Uani d . 1 . .
C C1 0.06579(19) 0.7044(3) 0.19052(18) 0.0494(7) Uani d . 1 . .
H H1 0.0925 0.7850 0.2179 0.059 Uiso calc R 1 . .
C C2 -0.0137(2) 0.7152(3) 0.12667(19) 0.0589(8) Uani d . 1 . .
H H2 -0.0390 0.8020 0.1095 0.071 Uiso calc R 1 . .
C C3 -0.0551(2) 0.5966(4) 0.0887(2) 0.0681(9) Uani d . 1 . .
H H3A -0.1102 0.6021 0.0470 0.082 Uiso calc R 1 . .
C C4 -0.0156(2) 0.4704(4) 0.11192(18) 0.0590(8) Uani d . 1 . .
H H4 -0.0435 0.3890 0.0868 0.071 Uiso calc R 1 . .
C C5 0.06664(17) 0.4655(3) 0.17354(16) 0.0421(6) Uani d . 1 . .
C C6 0.11593(17) 0.3351(3) 0.19786(16) 0.0410(6) Uani d . 1 . .
C C7 0.1093(2) 0.2035(3) 0.15527(19) 0.0589(8) Uani d . 1 . .
H H7 0.0693 0.1775 0.1027 0.071 Uiso calc R 1 . .
C C8 0.1745(2) 0.1224(3) 0.2080(2) 0.0586(8) Uani d . 1 . .
H H8 0.1874 0.0293 0.1981 0.070 Uiso calc R 1 . .
C C9 0.33719(18) 0.3731(2) 0.51578(16) 0.0415(6) Uani d . 1 . .
H H9 0.2809 0.3882 0.5368 0.050 Uiso calc R 1 . .
C C10 0.40707(19) 0.3014(3) 0.57064(17) 0.0454(6) Uani d . 1 . .
H H10 0.3983 0.2685 0.6273 0.054 Uiso calc R 1 . .
C C11 0.4903(2) 0.2798(3) 0.53915(18) 0.0485(7) Uani d . 1 . .
H H11 0.5389 0.2325 0.5749 0.058 Uiso calc R 1 . .
C C12 0.50132(17) 0.3284(2) 0.45472(17) 0.0413(6) Uani d . 1 . .
H H12 0.5573 0.3141 0.4329 0.050 Uiso calc R 1 . .
C C13 0.42789(16) 0.3990(2) 0.40266(16) 0.0354(5) Uani d . 1 . .
C C14 0.43478(17) 0.4553(2) 0.31247(16) 0.0371(6) Uani d . 1 . .
C C15 0.5074(2) 0.4489(3) 0.26009(18) 0.0475(6) Uani d . 1 . .
H H15 0.5648 0.4038 0.2746 0.057 Uiso calc R 1 . .
C C16 0.4754(2) 0.5230(3) 0.18351(18) 0.0510(7) Uani d . 1 . .
H H16 0.5072 0.5385 0.1350 0.061 Uiso calc R 1 . .
C C17 0.28474(18) 0.8847(3) 0.39008(17) 0.0411(6) Uani d . 1 . .
C C18 0.20761(19) 0.6625(3) 0.54154(17) 0.0435(6) Uani d . 1 . .

loop_
_atom_site_aniso_label
_atom_site_aniso_U_11
_atom_site_aniso_U_22
_atom_site_aniso_U_33
_atom_site_aniso_U_12
_atom_site_aniso_U_13
_atom_site_aniso_U_23
Cd1 0.03330(11) 0.03163(10) 0.03974(11) 0.00163(8) -0.00116(7) -0.00255(8)
S1 0.0605(5) 0.0379(4) 0.0599(4) -0.0038(3) -0.0042(4) -0.0060(3)
S2 0.0363(4) 0.0557(4) 0.0517(4) -0.0017(3) 0.0065(3) -0.0062(3)
N1 0.0355(11) 0.0463(13) 0.0389(11) 0.0059(10) 0.0061(9) 0.0059(9)
N2 0.0411(12) 0.0385(12) 0.0425(12) -0.0033(10) 0.0012(9) -0.0049(9)
N3 0.0541(14) 0.0407(13) 0.0558(14) 0.0018(11) 0.0014(11) 0.0011(11)
N4 0.0348(11) 0.0334(11) 0.0375(11) 0.0022(9) -0.0002(9) 0.0004(8)
N5 0.0401(12) 0.0405(12) 0.0449(12) -0.0012(10) 0.0063(10) 0.0034(9)
N6 0.0533(14) 0.0481(13) 0.0425(12) -0.0007(11) 0.0067(10) 0.0090(10)
N7 0.0670(16) 0.0360(13) 0.0611(15) -0.0061(12) 0.0062(12) -0.0068(11)
N8 0.0662(17) 0.0773(18) 0.0530(15) -0.0144(15) 0.0116(13) -0.0167(13)
C1 0.0483(16) 0.0484(16) 0.0530(16) 0.0079(14) 0.0130(13) 0.0077(13)
C2 0.0558(18) 0.070(2) 0.0540(17) 0.0284(17) 0.0177(14) 0.0211(16)
C3 0.0472(18) 0.105(3) 0.0520(18) 0.0130(19) 0.0083(14) 0.0102(18)
C4 0.0439(17) 0.086(2) 0.0451(16) -0.0041(16) 0.0013(13) 0.0025(15)
C5 0.0360(14) 0.0607(18) 0.0296(12) -0.0066(13) 0.0052(11) 0.0008(12)
C6 0.0412(15) 0.0465(15) 0.0350(13) -0.0099(12) 0.0050(11) -0.0022(11)
C7 0.068(2) 0.0604(19) 0.0467(16) -0.0134(17) 0.0038(14) -0.0142(14)
C8 0.079(2) 0.0358(15) 0.0612(18) -0.0050(16) 0.0124(16) -0.0120(14)
C9 0.0458(15) 0.0356(13) 0.0418(14) -0.0009(12) 0.0029(11) -0.0029(11)
C10 0.0586(18) 0.0360(14) 0.0386(14) 0.0024(13) -0.0011(12) 0.0011(11)
C11 0.0530(17) 0.0361(14) 0.0494(16) 0.0057(13) -0.0131(13) -0.0012(12)
C12 0.0359(14) 0.0327(13) 0.0529(15) 0.0021(11) -0.0007(11) -0.0064(11)
C13 0.0351(13) 0.0251(11) 0.0427(13) 0.0004(10) -0.0037(11) -0.0081(10)
C14 0.0370(13) 0.0307(13) 0.0423(13) -0.0029(11) 0.0027(11) -0.0069(11)
C15 0.0436(15) 0.0455(15) 0.0545(16) 0.0038(13) 0.0115(13) -0.0060(13)
C16 0.0557(18) 0.0499(17) 0.0517(17) -0.0015(14) 0.0213(14) -0.0015(13)
C17 0.0398(14) 0.0332(13) 0.0495(15) 0.0054(12) 0.0052(11) 0.0072(12)
C18 0.0445(15) 0.0479(15) 0.0404(14) 0.0025(13) 0.0142(12) -0.0024(12)

loop_
_atom_type_symbol
_atom_type_description
_atom_type_scat_dispersion_real
_atom_type_scat_dispersion_imag
_atom_type_scat_source
C C 0.0033 0.0016 'International Tables Vol C Tables 4.2.6.8 and 6.1.1.4'
H H 0.0000 0.0000 'International Tables Vol C Tables 4.2.6.8 and 6.1.1.4'
N N 0.0061 0.0033 'International Tables Vol C Tables 4.2.6.8 and 6.1.1.4'
S S 0.1246 0.1234 'International Tables Vol C Tables 4.2.6.8 and 6.1.1.4'
Cd Cd -0.8075 1.2024 'International Tables Vol C Tables 4.2.6.8 and 6.1.1.4'

loop_
_geom_angle_atom_site_label_1
_geom_angle_atom_site_label_2
_geom_angle_atom_site_label_3
_geom_angle_site_symmetry_1
_geom_angle_site_symmetry_3
_geom_angle
_geom_angle_publ_flag
N7 Cd1 N5 . . 88.76(8) ?
N7 Cd1 N1 . . 92.68(8) ?
N5 Cd1 N1 . . 104.58(7) ?
N7 Cd1 N4 . . 112.75(7) ?
N5 Cd1 N4 . . 69.68(7) ?
N1 Cd1 N4 . . 153.36(7) ?
N7 Cd1 N2 . . 159.38(7) ?
N5 Cd1 N2 . . 86.36(7) ?
N1 Cd1 N2 . . 69.29(7) ?
N4 Cd1 N2 . . 84.23(6) ?
N7 Cd1 S2 . . 89.35(6) ?
N5 Cd1 S2 . . 158.58(5) ?
N1 Cd1 S2 . . 96.82(5) ?
N4 Cd1 S2 . . 91.50(5) ?
N2 Cd1 S2 . . 102.30(5) ?
C18 S2 Cd1 . . 95.48(9) ?
C1 N1 C5 . . 118.3(2) ?
C1 N1 Cd1 . . 123.13(17) ?
C5 N1 Cd1 . . 118.12(15) ?
C6 N2 N3 . . 105.2(2) ?
C6 N2 Cd1 . . 116.32(16) ?
N3 N2 Cd1 . . 136.43(16) ?
C8 N3 N2 . . 112.3(2) ?
C8 N3 H3 . . 123.9 ?
N2 N3 H3 . . 123.9 ?
C9 N4 C13 . . 118.5(2) ?
C9 N4 Cd1 . . 124.66(16) ?
C13 N4 Cd1 . . 116.77(15) ?
C14 N5 N6 . . 105.9(2) ?
C14 N5 Cd1 . . 118.45(16) ?
N6 N5 Cd1 . . 135.67(16) ?
N5 N6 C16 . . 111.5(2) ?
N5 N6 H6 . . 124.2 ?
C16 N6 H6 . . 124.2 ?
C17 N7 Cd1 . . 149.0(2) ?
N1 C1 C2 . . 122.1(3) ?
N1 C1 H1 . . 118.9 ?
C2 C1 H1 . . 118.9 ?
C3 C2 C1 . . 119.1(3) ?
C3 C2 H2 . . 120.5 ?
C1 C2 H2 . . 120.5 ?
C4 C3 C2 . . 120.0(3) ?
C4 C3 H3A . . 120.0 ?
C2 C3 H3A . . 120.0 ?
C3 C4 C5 . . 118.7(3) ?
C3 C4 H4 . . 120.6 ?
C5 C4 H4 . . 120.6 ?
N1 C5 C4 . . 121.7(3) ?
N1 C5 C6 . . 116.4(2) ?
C4 C5 C6 . . 121.9(3) ?
N2 C6 C7 . . 110.3(2) ?
N2 C6 C5 . . 118.2(2) ?
C7 C6 C5 . . 131.5(2) ?
C8 C7 C6 . . 105.1(2) ?
C8 C7 H7 . . 127.4 ?
C6 C7 H7 . . 127.4 ?
N3 C8 C7 . . 107.1(2) ?
N3 C8 H8 . . 126.5 ?
C7 C8 H8 . . 126.5 ?
N4 C9 C10 . . 123.1(2) ?
N4 C9 H9 . . 118.5 ?
C10 C9 H9 . . 118.5 ?
C11 C10 C9 . . 118.1(2) ?
C11 C10 H10 . . 121.0 ?
C9 C10 H10 . . 121.0 ?
C12 C11 C10 . . 119.9(2) ?
C12 C11 H11 . . 120.1 ?
C10 C11 H11 . . 120.1 ?
C11 C12 C13 . . 119.1(2) ?
C11 C12 H12 . . 120.5 ?
C13 C12 H12 . . 120.5 ?
N4 C13 C12 . . 121.3(2) ?
N4 C13 C14 . . 116.4(2) ?
C12 C13 C14 . . 122.3(2) ?
N5 C14 C15 . . 110.1(2) ?
N5 C14 C13 . . 118.7(2) ?
C15 C14 C13 . . 131.2(2) ?
C16 C15 C14 . . 105.0(2) ?
C16 C15 H15 . . 127.5 ?
C14 C15 H15 . . 127.5 ?
N6 C16 C15 . . 107.5(2) ?
N6 C16 H16 . . 126.2 ?
C15 C16 H16 . . 126.2 ?
N7 C17 S1 . . 178.5(3) ?
N8 C18 S2 . . 178.3(3) ?

loop_
_geom_bond_atom_site_label_1
_geom_bond_atom_site_label_2
_geom_bond_site_symmetry_2
_geom_bond_distance
_geom_bond_publ_flag
Cd1 N7 . 2.281(2) y
Cd1 N5 . 2.336(2) y
Cd1 N1 . 2.361(2) y
Cd1 N4 . 2.4004(18) y
Cd1 N2 . 2.406(2) y
Cd1 S2 . 2.6730(8) y
S1 C17 . 1.636(3) ?
S2 C18 . 1.660(3) ?
N1 C1 . 1.335(3) ?
N1 C5 . 1.355(3) ?
N2 C6 . 1.335(3) ?
N2 N3 . 1.348(3) ?
N3 C8 . 1.339(3) ?
N3 H3 . 0.8600 ?
N4 C9 . 1.339(3) ?
N4 C13 . 1.349(3) ?
N5 C14 . 1.331(3) ?
N5 N6 . 1.341(3) ?
N6 C16 . 1.342(3) ?
N6 H6 . 0.8600 ?
N7 C17 . 1.154(3) ?
N8 C18 . 1.150(3) ?
C1 C2 . 1.372(4) ?
C1 H1 . 0.9300 ?
C2 C3 . 1.367(4) ?
C2 H2 . 0.9300 ?
C3 C4 . 1.360(4) ?
C3 H3A . 0.9300 ?
C4 C5 . 1.381(4) ?
C4 H4 . 0.9300 ?
C5 C6 . 1.458(4) ?
C6 C7 . 1.410(4) ?
C7 C8 . 1.368(4) ?
C7 H7 . 0.9300 ?
C8 H8 . 0.9300 ?
C9 C10 . 1.378(3) ?
C9 H9 . 0.9300 ?
C10 C11 . 1.376(4) ?
C10 H10 . 0.9300 ?
C11 C12 . 1.376(4) ?
C11 H11 . 0.9300 ?
C12 C13 . 1.387(3) ?
C12 H12 . 0.9300 ?
C13 C14 . 1.468(3) ?
C14 C15 . 1.408(4) ?
C15 C16 . 1.362(4) ?
C15 H15 . 0.9300 ?
C16 H16 . 0.9300 ?

loop_
_geom_hbond_atom_site_label_D
_geom_hbond_atom_site_label_H
_geom_hbond_atom_site_label_A
_geom_hbond_site_symmetry_A
_geom_hbond_distance_DH
_geom_hbond_distance_HA
_geom_hbond_distance_DA
_geom_hbond_angle_DHA
N3 H3 S1 1_545 0.86 2.52 3.310(2) 153.2
N6 H6 N8 4_575 0.86 2.14 2.958(3) 159.1

loop_
_geom_torsion_atom_site_label_1
_geom_torsion_atom_site_label_2
_geom_torsion_atom_site_label_3
_geom_torsion_atom_site_label_4
_geom_torsion_site_symmetry_1
_geom_torsion_site_symmetry_2
_geom_torsion_site_symmetry_3
_geom_torsion_site_symmetry_4
_geom_torsion
_geom_torsion_publ_flag
N7 Cd1 S2 C18 . . . . -51.87(11) ?
N5 Cd1 S2 C18 . . . . 33.09(17) ?
N1 Cd1 S2 C18 . . . . -144.49(11) ?
N4 Cd1 S2 C18 . . . . 60.87(10) ?
N2 Cd1 S2 C18 . . . . 145.29(10) ?
N7 Cd1 N1 C1 . . . . -14.5(2) ?
N5 Cd1 N1 C1 . . . . -103.9(2) ?
N4 Cd1 N1 C1 . . . . -177.50(17) ?
N2 Cd1 N1 C1 . . . . 175.8(2) ?
S2 Cd1 N1 C1 . . . . 75.21(19) ?
N7 Cd1 N1 C5 . . . . 173.55(18) ?
N5 Cd1 N1 C5 . . . . 84.13(18) ?
N4 Cd1 N1 C5 . . . . 10.5(3) ?
N2 Cd1 N1 C5 . . . . 3.83(16) ?
S2 Cd1 N1 C5 . . . . -96.78(17) ?
N7 Cd1 N2 C6 . . . . -25.9(3) ?
N5 Cd1 N2 C6 . . . . -102.57(18) ?
N1 Cd1 N2 C6 . . . . 4.50(16) ?
N4 Cd1 N2 C6 . . . . -172.49(18) ?
S2 Cd1 N2 C6 . . . . 97.23(17) ?
N7 Cd1 N2 N3 . . . . 135.1(3) ?
N5 Cd1 N2 N3 . . . . 58.4(2) ?
N1 Cd1 N2 N3 . . . . 165.5(2) ?
N4 Cd1 N2 N3 . . . . -11.5(2) ?
S2 Cd1 N2 N3 . . . . -101.8(2) ?
C6 N2 N3 C8 . . . . -0.4(3) ?
Cd1 N2 N3 C8 . . . . -162.8(2) ?
N7 Cd1 N4 C9 . . . . 98.66(19) ?
N5 Cd1 N4 C9 . . . . 178.3(2) ?
N1 Cd1 N4 C9 . . . . -99.8(2) ?
N2 Cd1 N4 C9 . . . . -93.47(18) ?
S2 Cd1 N4 C9 . . . . 8.74(18) ?
N7 Cd1 N4 C13 . . . . -79.53(17) ?
N5 Cd1 N4 C13 . . . . 0.09(15) ?
N1 Cd1 N4 C13 . . . . 82.1(2) ?
N2 Cd1 N4 C13 . . . . 88.34(16) ?
S2 Cd1 N4 C13 . . . . -169.45(15) ?
N7 Cd1 N5 C14 . . . . 116.27(17) ?
N1 Cd1 N5 C14 . . . . -151.29(16) ?
N4 Cd1 N5 C14 . . . . 1.41(16) ?
N2 Cd1 N5 C14 . . . . -83.78(17) ?
S2 Cd1 N5 C14 . . . . 31.2(3) ?
N7 Cd1 N5 N6 . . . . -65.6(2) ?
N1 Cd1 N5 N6 . . . . 26.8(2) ?
N4 Cd1 N5 N6 . . . . 179.5(2) ?
N2 Cd1 N5 N6 . . . . 94.3(2) ?
S2 Cd1 N5 N6 . . . . -150.72(17) ?
C14 N5 N6 C16 . . . . -0.1(3) ?
Cd1 N5 N6 C16 . . . . -178.39(18) ?
N5 Cd1 N7 C17 . . . . -104.2(4) ?
N1 Cd1 N7 C17 . . . . 151.3(4) ?
N4 Cd1 N7 C17 . . . . -36.8(5) ?
N2 Cd1 N7 C17 . . . . 179.6(3) ?
S2 Cd1 N7 C17 . . . . 54.5(4) ?
C5 N1 C1 C2 . . . . 0.5(4) ?
Cd1 N1 C1 C2 . . . . -171.50(19) ?
N1 C1 C2 C3 . . . . 2.4(4) ?
C1 C2 C3 C4 . . . . -2.4(4) ?
C2 C3 C4 C5 . . . . -0.4(4) ?
C1 N1 C5 C4 . . . . -3.4(4) ?
Cd1 N1 C5 C4 . . . . 168.96(19) ?
C1 N1 C5 C6 . . . . 176.5(2) ?
Cd1 N1 C5 C6 . . . . -11.2(3) ?
C3 C4 C5 N1 . . . . 3.4(4) ?
C3 C4 C5 C6 . . . . -176.5(3) ?
N3 N2 C6 C7 . . . . 0.3(3) ?
Cd1 N2 C6 C7 . . . . 166.79(17) ?
N3 N2 C6 C5 . . . . -178.5(2) ?
Cd1 N2 C6 C5 . . . . -12.0(3) ?
N1 C5 C6 N2 . . . . 15.5(3) ?
C4 C5 C6 N2 . . . . -164.6(2) ?
N1 C5 C6 C7 . . . . -162.9(3) ?
C4 C5 C6 C7 . . . . 17.0(4) ?
N2 C6 C7 C8 . . . . -0.1(3) ?
C5 C6 C7 C8 . . . . 178.5(3) ?
N2 N3 C8 C7 . . . . 0.4(3) ?
C6 C7 C8 N3 . . . . -0.2(3) ?
C13 N4 C9 C10 . . . . 0.7(3) ?
Cd1 N4 C9 C10 . . . . -177.48(18) ?
N4 C9 C10 C11 . . . . 0.2(4) ?
C9 C10 C11 C12 . . . . -0.6(4) ?
C10 C11 C12 C13 . . . . 0.1(4) ?
C9 N4 C13 C12 . . . . -1.1(3) ?
Cd1 N4 C13 C12 . . . . 177.16(16) ?
C9 N4 C13 C14 . . . . -179.73(19) ?
Cd1 N4 C13 C14 . . . . -1.4(2) ?
C11 C12 C13 N4 . . . . 0.8(3) ?
C11 C12 C13 C14 . . . . 179.3(2) ?
N6 N5 C14 C15 . . . . 0.1(3) ?
Cd1 N5 C14 C15 . . . . 178.69(15) ?
N6 N5 C14 C13 . . . . 178.68(19) ?
Cd1 N5 C14 C13 . . . . -2.7(3) ?
N4 C13 C14 N5 . . . . 2.8(3) ?
C12 C13 C14 N5 . . . . -175.8(2) ?
N4 C13 C14 C15 . . . . -179.0(2) ?
C12 C13 C14 C15 . . . . 2.4(4) ?
N5 C14 C15 C16 . . . . 0.0(3) ?
C13 C14 C15 C16 . . . . -178.4(2) ?
N5 N6 C16 C15 . . . . 0.1(3) ?
C14 C15 C16 N6 . . . . -0.1(3) ?
Cd1 N7 C17 S1 . . . . 107(9) ?
Cd1 S2 C18 N8 . . . . -129(9) ?
